data_4327541
loop_
_publ_author_name
'Jide Xu'
'Brendon O'Sulliva'
'Kenneth N. Raymond'

_publ_contact_author
;
Kenneth N. Raymond
Department of Chemistry
University of California
Berkeley, CA  94720-1460
;
_publ_contact_author_email raymond@socrates.berkeley.edu
_publ_contact_author_fax 510-486-5283
_publ_contact_author_phone 510-642-7219
_publ_section_title
;
 Hexadentate Hydroxypyridonate Iron Chelators Based on TREN-Me-3,2-HOPO:
 Variation of Cap Size1
;
_journal_name_full 'Inorganic Chemistry'
_journal_page_first 6731
_journal_page_last 6742
_journal_paper_doi 10.1021/ic025610+
_journal_volume 41
_journal_year 2002
_chemical_formula_structural
;
(Fe C27 H30 N7 O9), (C H Cl2)0.5, (C4 H10 O)0.375
;
_chemical_formula_sum 'C29 H34.25 Cl Fe N7 O9.375'
_chemical_formula_weight 722.20
_chemical_name_systematic
; 
 ? 
;
_space_group_IT_number 14
_symmetry_cell_setting monoclinic
_symmetry_Int_Tables_number 14
_symmetry_space_group_name_Hall '-P 2yn'
_symmetry_space_group_name_H-M 'P 1 21/n 1'
_atom_sites_solution_hydrogens geom
_atom_sites_solution_primary direct
_atom_sites_solution_secondary difmap
_audit_creation_method SHELXL-97
_cell_angle_alpha 90.00
_cell_angle_beta 91.600(10)
_cell_angle_gamma 90.00
_cell_formula_units_Z 8
_cell_length_a 20.478(3)
_cell_length_b 12.3531(13)
_cell_length_c 27.360(3)
_cell_measurement_reflns_used 8192
_cell_measurement_temperature 157(2)
_cell_measurement_theta_max 23.26
_cell_measurement_theta_min 3
_cell_volume 6918.5(15)
_computing_cell_refinement
; 
SMART (Siemens, 1995) SAINT (Siemens, 1995) 
;
_computing_data_collection 'SMART (Siemens, 1995)'
_computing_data_reduction
; 
SAINT (Siemens, 1995) XPREP (Siemens, 1995) 
;
_computing_structure_refinement 'SHELXL-97 (Sheldrick, 1997)'
_computing_structure_solution 'SHELXS-97 (Sheldrick, 1990)'
_diffrn_ambient_temperature 157(2)
_diffrn_measured_fraction_theta_full 0.956
_diffrn_measured_fraction_theta_max 0.956
_diffrn_measurement_device '3 circle diffractometer'
_diffrn_measurement_method 'omega scans with profile analysis'
_diffrn_radiation_detector 'CCD area detector'
_diffrn_radiation_monochromator graphite
_diffrn_radiation_source 'fine-focus sealed tube'
_diffrn_radiation_type MoK\a
_diffrn_radiation_wavelength 0.71073
_diffrn_reflns_av_R_equivalents 0.0490
_diffrn_reflns_av_sigmaI/netI 0.0506
_diffrn_reflns_limit_h_max 22
_diffrn_reflns_limit_h_min -20
_diffrn_reflns_limit_k_max 13
_diffrn_reflns_limit_k_min -13
_diffrn_reflns_limit_l_max 18
_diffrn_reflns_limit_l_min -30
_diffrn_reflns_number 24558
_diffrn_reflns_theta_full 23.26
_diffrn_reflns_theta_max 23.26
_diffrn_reflns_theta_min 1.93
_diffrn_standards_decay_% 0
_diffrn_standards_interval_count 0
_diffrn_standards_interval_time 0
_diffrn_standards_number 0
_exptl_absorpt_coefficient_mu 0.570
_exptl_absorpt_correction_T_max 0.9284
_exptl_absorpt_correction_T_min 0.8626
_exptl_absorpt_correction_type empirical
_exptl_crystal_colour red_black
_exptl_crystal_density_diffrn 1.321
_exptl_crystal_description plate
_exptl_crystal_F_000 2848
_exptl_crystal_size_max 0.20
_exptl_crystal_size_mid 0.15
_exptl_crystal_size_min 0.08
_refine_diff_density_max 0.413
_refine_diff_density_min -0.349
_refine_diff_density_rms 0.056
_refine_ls_extinction_method none
_refine_ls_goodness_of_fit_ref 1.148
_refine_ls_hydrogen_treatment mixed
_refine_ls_matrix_type full
_refine_ls_number_parameters 849
_refine_ls_number_reflns 9508
_refine_ls_number_restraints 0
_refine_ls_restrained_S_all 1.148
_refine_ls_R_factor_all 0.0937
_refine_ls_R_factor_gt 0.0653
_refine_ls_shift/su_max 0.000
_refine_ls_shift/su_mean 0.000
_refine_ls_structure_factor_coef Fsqd
_refine_ls_weighting_details 'calc w=1/[\s^2^(Fo^2^)+(0.0293P)^2^+12.0630P] where P=(Fo^2^+2Fc^2^)/3'
_refine_ls_weighting_scheme calc
_refine_ls_wR_factor_gt 0.1222
_refine_ls_wR_factor_ref 0.1374
_reflns_number_gt 7334
_reflns_number_total 9711
_reflns_threshold_expression >2sigma(I)
_cod_data_source_file ic0256102B-2_s1_4.cif
_cod_data_source_block FeTREN-Me-3,2-HOPO
_cod_original_cell_volume 6918.6(15)
_cod_database_code 4327541

loop_
_symmetry_equiv_pos_as_xyz
'x, y, z'
'-x+1/2, y+1/2, -z+1/2'
'-x, -y, -z'
'x-1/2, -y-1/2, z-1/2'

loop_
_atom_site_label
_atom_site_type_symbol
_atom_site_fract_x
_atom_site_fract_y
_atom_site_fract_z
_atom_site_U_iso_or_equiv
_atom_site_adp_type
_atom_site_occupancy
_atom_site_symmetry_multiplicity
_atom_site_calc_flag
_atom_site_refinement_flags
Fe1 Fe -0.00241(3) 0.72347(6) 0.11955(2) 0.03738(19) Uani 1 1 d .
N100 N 0.2506(2) 0.8182(4) 0.12085(16) 0.0537(11) Uani 1 1 d .
O1A1 O -0.05454(16) 0.6888(3) 0.05688(12) 0.0482(9) Uani 1 1 d .
O1A2 O 0.06644(15) 0.6530(3) 0.08145(11) 0.0463(8) Uani 1 1 d .
O1A3 O 0.2045(2) 0.5991(4) -0.02707(16) 0.0867(14) Uani 1 1 d .
N1A1 N -0.0388(2) 0.6413(4) -0.02278(16) 0.0588(12) Uani 1 1 d .
N1A2 N 0.1899(2) 0.6505(4) 0.05060(18) 0.0670(14) Uani 1 1 d .
H1AA H 0.1615 0.6655 0.0722 0.080 Uiso 1 1 calc R
C1A1 C -0.1088(3) 0.6532(6) -0.0346(2) 0.0796(19) Uani 1 1 d .
H1AB H -0.1227 0.7249 -0.0262 0.119 Uiso 1 1 calc R
H1AC H -0.1330 0.6011 -0.0164 0.119 Uiso 1 1 calc R
H1AD H -0.1165 0.6413 -0.0690 0.119 Uiso 1 1 calc R
C1A2 C -0.0162(3) 0.6584(4) 0.02345(19) 0.0485(13) Uani 1 1 d .
C1A3 C 0.0519(2) 0.6430(4) 0.03480(18) 0.0450(12) Uani 1 1 d .
C1A4 C 0.0954(3) 0.6225(4) -0.00188(19) 0.0526(14) Uani 1 1 d .
C1A5 C 0.0691(3) 0.6047(5) -0.0492(2) 0.0714(18) Uani 1 1 d .
H1AE H 0.0969 0.5879 -0.0745 0.086 Uiso 1 1 calc R
C1A6 C 0.0044(4) 0.6116(5) -0.0587(2) 0.0716(19) Uani 1 1 d .
H1AF H -0.0118 0.5961 -0.0900 0.086 Uiso 1 1 calc R
C1A7 C 0.1683(3) 0.6218(5) 0.0067(2) 0.0613(16) Uani 1 1 d .
C1A8 C 0.2591(3) 0.6586(6) 0.0651(3) 0.081(2) Uani 1 1 d .
H1AG H 0.2852 0.6312 0.0388 0.097 Uiso 1 1 calc R
H1AH H 0.2673 0.6131 0.0935 0.097 Uiso 1 1 calc R
C1A9 C 0.2801(3) 0.7693(6) 0.0768(3) 0.081(2) Uani 1 1 d .
H1AI H 0.2697 0.8151 0.0489 0.098 Uiso 1 1 calc R
H1AJ H 0.3272 0.7694 0.0816 0.098 Uiso 1 1 calc R
O1B1 O -0.03755(15) 0.5902(3) 0.15590(11) 0.0413(8) Uani 1 1 d .
O1B2 O 0.06045(14) 0.7169(3) 0.17675(11) 0.0415(8) Uani 1 1 d .
O1B3 O 0.21540(18) 0.6041(4) 0.26866(15) 0.0744(12) Uani 1 1 d .
N1B1 N -0.0001(2) 0.4594(3) 0.20907(15) 0.0462(10) Uani 1 1 d .
N1B2 N 0.18709(19) 0.7247(4) 0.21000(16) 0.0540(11) Uani 1 1 d .
H1BA H 0.1562 0.7462 0.1904 0.065 Uiso 1 1 calc R
C1B1 C -0.0587(3) 0.3950(4) 0.1973(2) 0.0599(15) Uani 1 1 d .
H1BB H -0.0969 0.4392 0.2007 0.090 Uiso 1 1 calc R
H1BC H -0.0607 0.3345 0.2192 0.090 Uiso 1 1 calc R
H1BD H -0.0569 0.3692 0.1643 0.090 Uiso 1 1 calc R
C1B2 C 0.0053(2) 0.5558(4) 0.18692(17) 0.0406(12) Uani 1 1 d .
C1B3 C 0.0620(2) 0.6222(4) 0.19884(16) 0.0377(11) Uani 1 1 d .
C1B4 C 0.1117(2) 0.5828(4) 0.22892(17) 0.0426(12) Uani 1 1 d .
C1B5 C 0.1025(3) 0.4788(5) 0.2499(2) 0.0578(15) Uani 1 1 d .
H1BE H 0.1346 0.4505 0.2710 0.069 Uiso 1 1 calc R
C1B6 C 0.0480(3) 0.4205(5) 0.2398(2) 0.0557(15) Uani 1 1 d .
H1BF H 0.0432 0.3527 0.2540 0.067 Uiso 1 1 calc R
C1B7 C 0.1758(2) 0.6392(5) 0.23791(19) 0.0520(14) Uani 1 1 d .
C1B8 C 0.2483(2) 0.7841(5) 0.2105(2) 0.0601(15) Uani 1 1 d .
H1BG H 0.2757 0.7583 0.2375 0.072 Uiso 1 1 calc R
H1BH H 0.2392 0.8600 0.2162 0.072 Uiso 1 1 calc R
C1B9 C 0.2849(3) 0.7743(6) 0.1650(2) 0.0727(17) Uani 1 1 d .
H1BI H 0.2944 0.6985 0.1595 0.087 Uiso 1 1 calc R
H1BJ H 0.3263 0.8118 0.1694 0.087 Uiso 1 1 calc R
O1C1 O -0.07034(14) 0.8280(3) 0.14534(12) 0.0420(8) Uani 1 1 d .
O1C2 O 0.03999(15) 0.8639(3) 0.10396(12) 0.0437(8) Uani 1 1 d .
O1C3 O 0.13461(19) 1.1636(3) 0.12450(18) 0.0835(14) Uani 1 1 d .
N1C1 N -0.07768(19) 1.0024(3) 0.17342(17) 0.0522(11) Uani 1 1 d .
N1C2 N 0.1484(2) 0.9900(4) 0.10327(17) 0.0601(12) Uani 1 1 d .
H1CA H 0.1301 0.9275 0.1010 0.072 Uiso 1 1 calc R
C1C1 C -0.1421(3) 0.9797(5) 0.1937(2) 0.0664(17) Uani 1 1 d .
H1CB H -0.1388 0.9189 0.2155 0.100 Uiso 1 1 calc R
H1CC H -0.1728 0.9637 0.1676 0.100 Uiso 1 1 calc R
H1CD H -0.1567 1.0419 0.2114 0.100 Uiso 1 1 calc R
C1C2 C -0.0471(2) 0.9239(4) 0.14904(18) 0.0437(12) Uani 1 1 d .
C1C3 C 0.0155(2) 0.9456(4) 0.12753(18) 0.0403(12) Uani 1 1 d .
C1C5 C 0.0105(3) 1.1238(5) 0.1611(3) 0.0696(18) Uani 1 1 d .
H1CE H 0.0290 1.1918 0.1659 0.084 Uiso 1 1 calc R
C1C4 C 0.0451(2) 1.0454(4) 0.1354(2) 0.0499(13) Uani 1 1 d .
C1C6 C -0.0486(3) 1.1037(4) 0.1788(3) 0.0719(18) Uani 1 1 d .
H1CF H -0.0706 1.1584 0.1949 0.086 Uiso 1 1 calc R
C1C7 C 0.1132(3) 1.0723(5) 0.1204(2) 0.0546(14) Uani 1 1 d .
C1C8 C 0.2154(3) 0.9996(5) 0.0884(3) 0.0715(18) Uani 1 1 d .
H1CG H 0.2279 1.0754 0.0891 0.086 Uiso 1 1 calc R
H1CH H 0.2186 0.9742 0.0550 0.086 Uiso 1 1 calc R
C1C9 C 0.2617(3) 0.9368(5) 0.1205(3) 0.080(2) Uani 1 1 d .
H1CI H 0.3058 0.9504 0.1099 0.096 Uiso 1 1 calc R
H1CJ H 0.2588 0.9637 0.1536 0.096 Uiso 1 1 calc R
Fe2 Fe 0.00763(3) 0.22050(5) 0.37392(2) 0.03445(18) Uani 1 1 d .
N200 N -0.25174(18) 0.1327(4) 0.35810(15) 0.0476(11) Uani 1 1 d .
O2A1 O 0.05813(15) 0.1858(3) 0.43759(11) 0.0427(8) Uani 1 1 d .
O2A2 O -0.06079(15) 0.2528(3) 0.42206(11) 0.0429(8) Uani 1 1 d .
O2A3 O -0.2023(2) 0.1979(6) 0.52798(17) 0.130(2) Uani 1 1 d .
N2A1 N 0.0376(2) 0.1350(4) 0.51622(15) 0.0569(12) Uani 1 1 d .
N2A2 N -0.1869(2) 0.2318(4) 0.44898(16) 0.0613(13) Uani 1 1 d .
H2AA H -0.1582 0.2415 0.4270 0.074 Uiso 1 1 calc R
C2A1 C 0.1064(3) 0.1031(6) 0.5245(2) 0.079(2) Uani 1 1 d .
H2AB H 0.1197 0.0571 0.4984 0.119 Uiso 1 1 calc R
H2AC H 0.1109 0.0648 0.5550 0.119 Uiso 1 1 calc R
H2AD H 0.1334 0.1666 0.5257 0.119 Uiso 1 1 calc R
C2A2 C 0.0184(2) 0.1754(4) 0.47283(18) 0.0427(12) Uani 1 1 d .
C2A3 C -0.0483(2) 0.2090(4) 0.46502(17) 0.0425(12) Uani 1 1 d .
C2A4 C -0.0934(3) 0.1899(5) 0.50073(19) 0.0569(15) Uani 1 1 d .
C2A5 C -0.0698(3) 0.1454(6) 0.5452(2) 0.0722(18) Uani 1 1 d .
H2AE H -0.0986 0.1342 0.5703 0.087 Uiso 1 1 calc R
C2A6 C -0.0069(3) 0.1190(6) 0.5522(2) 0.0764(19) Uani 1 1 d .
H2AF H 0.0069 0.0892 0.5819 0.092 Uiso 1 1 calc R
C2A7 C -0.1658(3) 0.2077(5) 0.4932(2) 0.0671(17) Uani 1 1 d .
C2A8 C -0.2558(3) 0.2435(5) 0.4341(2) 0.0645(17) Uani 1 1 d .
H2AG H -0.2610 0.3076 0.4139 0.077 Uiso 1 1 calc R
H2AH H -0.2815 0.2538 0.4630 0.077 Uiso 1 1 calc R
C2A9 C -0.2815(3) 0.1465(5) 0.4062(2) 0.0600(15) Uani 1 1 d .
H2AI H -0.2733 0.0819 0.4255 0.072 Uiso 1 1 calc R
H2AJ H -0.3284 0.1538 0.4014 0.072 Uiso 1 1 calc R
O2B1 O 0.07065(14) 0.1469(3) 0.32757(11) 0.0411(8) Uani 1 1 d .
O2B2 O -0.03655(14) 0.0777(2) 0.36540(11) 0.0366(7) Uani 1 1 d .
O2B3 O -0.13534(17) -0.1881(3) 0.30257(15) 0.0641(11) Uani 1 1 d .
N2B1 N 0.07449(18) 0.0053(3) 0.27377(14) 0.0446(10) Uani 1 1 d .
N2B2 N -0.14721(19) -0.0392(3) 0.34886(15) 0.0478(11) Uani 1 1 d .
H2BA H -0.1283 0.0182 0.3600 0.057 Uiso 1 1 calc R
C2B1 C 0.1361(2) 0.0459(5) 0.2546(2) 0.0582(15) Uani 1 1 d .
H2BD H 0.1491 0.0010 0.2279 0.087 Uiso 1 1 calc R
H2BC H 0.1693 0.0443 0.2800 0.087 Uiso 1 1 calc R
H2BB H 0.1301 0.1189 0.2433 0.087 Uiso 1 1 calc R
C2B2 C 0.0459(2) 0.0596(4) 0.31021(16) 0.0369(11) Uani 1 1 d .
C2B3 C -0.0149(2) 0.0208(4) 0.32870(16) 0.0332(11) Uani 1 1 d .
C2B4 C -0.0458(2) -0.0671(4) 0.30730(16) 0.0355(11) Uani 1 1 d .
C2B5 C -0.0127(2) -0.1233(4) 0.27012(19) 0.0477(13) Uani 1 1 d .
H2BE H -0.0311 -0.1853 0.2563 0.057 Uiso 1 1 calc R
C2B6 C 0.0454(3) -0.0870(4) 0.25482(19) 0.0521(14) Uani 1 1 d .
H2BF H 0.0666 -0.1255 0.2307 0.063 Uiso 1 1 calc R
C2B7 C -0.1131(2) -0.1042(4) 0.31991(18) 0.0407(12) Uani 1 1 d .
C2B8 C -0.2140(2) -0.0591(4) 0.3627(2) 0.0520(14) Uani 1 1 d .
H2BG H -0.2163 -0.0564 0.3981 0.062 Uiso 1 1 calc R
H2BH H -0.2268 -0.1312 0.3522 0.062 Uiso 1 1 calc R
C2B9 C -0.2616(2) 0.0223(5) 0.3406(2) 0.0555(14) Uani 1 1 d .
H2BI H -0.2577 0.0216 0.3054 0.067 Uiso 1 1 calc R
H2BJ H -0.3057 -0.0001 0.3478 0.067 Uiso 1 1 calc R
O2C1 O 0.04281(15) 0.3748(3) 0.36706(12) 0.0425(8) Uani 1 1 d .
O2C2 O -0.05462(14) 0.2783(3) 0.32361(11) 0.0397(8) Uani 1 1 d .
O2C3 O -0.22063(18) 0.4594(3) 0.27830(16) 0.0757(12) Uani 1 1 d .
N2C1 N 0.0011(2) 0.5436(3) 0.34951(17) 0.0551(12) Uani 1 1 d .
N2C2 N -0.1809(2) 0.2915(4) 0.29228(16) 0.0553(12) Uani 1 1 d .
H2CA H -0.1469 0.2543 0.3007 0.066 Uiso 1 1 calc R
C2C1 C 0.0609(3) 0.5942(5) 0.3691(3) 0.0780(19) Uani 1 1 d .
H2CB H 0.0970 0.5741 0.3493 0.117 Uiso 1 1 calc R
H2CC H 0.0691 0.5701 0.4021 0.117 Uiso 1 1 calc R
H2CD H 0.0560 0.6714 0.3687 0.117 Uiso 1 1 calc R
C2C2 C -0.0025(3) 0.4347(4) 0.34866(18) 0.0443(12) Uani 1 1 d .
C2C3 C -0.0599(2) 0.3850(4) 0.32617(16) 0.0392(12) Uani 1 1 d .
C2C4 C -0.1122(2) 0.4461(4) 0.31054(18) 0.0482(13) Uani 1 1 d .
C2C5 C -0.1048(3) 0.5605(5) 0.3130(2) 0.0675(17) Uani 1 1 d .
H2CE H -0.1387 0.6047 0.3017 0.081 Uiso 1 1 calc R
C2C6 C -0.0503(3) 0.6053(5) 0.3313(2) 0.0682(17) Uani 1 1 d .
H2CF H -0.0466 0.6804 0.3317 0.082 Uiso 1 1 calc R
C2C7 C -0.1755(2) 0.3995(5) 0.29230(19) 0.0516(14) Uani 1 1 d .
C2C8 C -0.2404(2) 0.2326(5) 0.2791(2) 0.0606(15) Uani 1 1 d .
H2CG H -0.2288 0.1645 0.2638 0.073 Uiso 1 1 calc R
H2CH H -0.2657 0.2744 0.2553 0.073 Uiso 1 1 calc R
C2C9 C -0.2823(2) 0.2096(5) 0.3230(2) 0.0603(15) Uani 1 1 d .
H2CI H -0.2907 0.2772 0.3398 0.072 Uiso 1 1 calc R
H2CJ H -0.3240 0.1805 0.3116 0.072 Uiso 1 1 calc R
C1S1 C 0.7438(3) 0.6853(6) -0.1385(2) 0.081(2) Uani 1 1 d .
H1SA H 0.7428 0.6905 -0.1032 0.097 Uiso 1 1 calc R
H1SB H 0.7613 0.7525 -0.1509 0.097 Uiso 1 1 calc R
Cl1A Cl 0.66474(9) 0.66759(18) -0.16186(7) 0.0956(6) Uani 1 1 d .
Cl1B Cl 0.79510(11) 0.5780(2) -0.15460(9) 0.1193(8) Uani 1 1 d .
O2S1 O 0.8338(9) 0.0597(17) 0.0660(7) 0.207(7) Uiso 0.50 1 d P
C2S1 C 0.8999(7) -0.0503(12) 0.0228(5) 0.085(4) Uiso 0.50 1 d P
H2SA H 0.9367 -0.0667 0.0031 0.127 Uiso 0.50 1 calc PR
H2SB H 0.8606 -0.0757 0.0067 0.127 Uiso 0.50 1 calc PR
H2SC H 0.9052 -0.0853 0.0540 0.127 Uiso 0.50 1 calc PR
C2S2 C 0.8960(11) 0.0593(19) 0.0295(9) 0.159(8) Uiso 0.50 1 d P
H2SD H 0.8864 0.0975 -0.0009 0.191 Uiso 0.50 1 calc PR
H2SE H 0.9352 0.0888 0.0451 0.191 Uiso 0.50 1 calc PR
C2S3 C 0.7920(13) 0.165(2) 0.0935(11) 0.193(11) Uiso 0.50 1 d P
H2SF H 0.8164 0.1898 0.1222 0.232 Uiso 0.50 1 calc PR
H2SG H 0.7873 0.2251 0.0709 0.232 Uiso 0.50 1 calc PR
C2S4 C 0.7364(10) 0.1315(18) 0.1054(8) 0.145(7) Uiso 0.50 1 d P
H2SH H 0.7108 0.1914 0.1164 0.217 Uiso 0.50 1 calc PR
H2SI H 0.7413 0.0793 0.1313 0.217 Uiso 0.50 1 calc PR
H2SJ H 0.7148 0.0983 0.0776 0.217 Uiso 0.50 1 calc PR
O3S1 O 0.5000 0.0000 0.0000 0.220(11) Uiso 0.50 2 d SP
C3S1 C 0.5677(14) 0.048(2) 0.0142(11) 0.194(11) Uiso 0.50 1 d P
H3SA H 0.5681 0.1207 0.0005 0.232 Uiso 0.50 1 calc PR
H3SB H 0.5681 0.0571 0.0494 0.232 Uiso 0.50 1 calc PR
C3S2 C 0.6257(18) 0.004(3) 0.0037(15) 0.271(17) Uiso 0.50 1 d P
H3SC H 0.6601 0.0444 0.0199 0.407 Uiso 0.50 1 calc PR
H3SD H 0.6314 0.0065 -0.0310 0.407 Uiso 0.50 1 calc PR
H3SE H 0.6269 -0.0696 0.0146 0.407 Uiso 0.50 1 calc PR

loop_
_atom_site_aniso_label
_atom_site_aniso_U_11
_atom_site_aniso_U_22
_atom_site_aniso_U_33
_atom_site_aniso_U_23
_atom_site_aniso_U_13
_atom_site_aniso_U_12
Fe1 0.0358(4) 0.0375(4) 0.0388(4) -0.0012(3) 0.0012(3) -0.0017(3)
N100 0.041(2) 0.062(3) 0.059(3) -0.008(2) 0.007(2) -0.002(2)
O1A1 0.044(2) 0.055(2) 0.046(2) -0.0043(17) -0.0004(16) -0.0049(17)
O1A2 0.0442(19) 0.058(2) 0.036(2) -0.0067(16) 0.0022(15) 0.0038(17)
O1A3 0.076(3) 0.107(4) 0.079(3) -0.030(3) 0.034(2) -0.004(3)
N1A1 0.068(3) 0.067(3) 0.040(3) 0.006(2) -0.012(2) -0.018(3)
N1A2 0.052(3) 0.087(4) 0.063(3) -0.033(3) 0.013(2) 0.002(3)
C1A1 0.078(5) 0.094(5) 0.065(4) 0.003(4) -0.023(3) -0.014(4)
C1A2 0.063(4) 0.042(3) 0.041(3) 0.003(2) -0.004(3) -0.014(3)
C1A3 0.052(3) 0.041(3) 0.042(3) -0.005(2) 0.002(2) -0.006(2)
C1A4 0.067(4) 0.049(3) 0.043(3) -0.013(3) 0.013(3) -0.012(3)
C1A5 0.087(5) 0.078(5) 0.051(4) -0.016(3) 0.018(3) -0.016(4)
C1A6 0.096(5) 0.086(5) 0.033(3) -0.007(3) 0.005(3) -0.032(4)
C1A7 0.069(4) 0.056(4) 0.061(4) -0.012(3) 0.031(3) -0.006(3)
C1A8 0.042(4) 0.107(6) 0.094(5) -0.037(4) 0.012(3) 0.009(4)
C1A9 0.043(3) 0.107(6) 0.095(5) -0.031(4) 0.016(3) -0.001(4)
O1B1 0.0405(19) 0.043(2) 0.0408(19) 0.0031(15) 0.0005(16) -0.0017(16)
O1B2 0.0410(19) 0.040(2) 0.0435(19) -0.0040(16) -0.0019(14) 0.0011(16)
O1B3 0.053(2) 0.101(3) 0.068(3) 0.017(2) -0.014(2) 0.009(2)
N1B1 0.053(3) 0.037(2) 0.049(3) 0.009(2) 0.015(2) 0.006(2)
N1B2 0.037(2) 0.071(3) 0.054(3) 0.003(3) -0.008(2) 0.000(2)
C1B1 0.066(4) 0.045(3) 0.070(4) 0.009(3) 0.018(3) -0.008(3)
C1B2 0.043(3) 0.043(3) 0.037(3) -0.003(2) 0.016(2) 0.005(2)
C1B3 0.047(3) 0.036(3) 0.030(3) -0.003(2) 0.008(2) 0.005(2)
C1B4 0.042(3) 0.051(3) 0.035(3) 0.003(2) 0.003(2) 0.015(2)
C1B5 0.048(3) 0.072(4) 0.054(3) 0.014(3) 0.005(3) 0.018(3)
C1B6 0.059(4) 0.050(3) 0.058(4) 0.017(3) 0.015(3) 0.016(3)
C1B7 0.041(3) 0.070(4) 0.044(3) 0.000(3) -0.002(3) 0.010(3)
C1B8 0.046(3) 0.081(4) 0.053(3) -0.013(3) -0.004(3) 0.001(3)
C1B9 0.052(4) 0.078(4) 0.088(5) -0.013(4) -0.002(3) -0.002(3)
O1C1 0.0363(18) 0.036(2) 0.054(2) 0.0027(15) 0.0039(15) -0.0049(15)
O1C2 0.0398(19) 0.043(2) 0.049(2) 0.0013(16) 0.0094(15) -0.0025(16)
O1C3 0.061(3) 0.055(3) 0.135(4) 0.011(3) 0.011(3) -0.020(2)
N1C1 0.040(2) 0.038(3) 0.079(3) -0.010(2) 0.007(2) 0.003(2)
N1C2 0.045(3) 0.055(3) 0.081(3) 0.011(3) 0.008(2) -0.010(2)
C1C1 0.048(3) 0.059(4) 0.093(5) -0.010(3) 0.017(3) 0.000(3)
C1C2 0.038(3) 0.043(3) 0.050(3) 0.009(2) -0.002(2) 0.002(3)
C1C3 0.029(3) 0.042(3) 0.050(3) 0.008(2) -0.001(2) 0.001(2)
C1C5 0.053(4) 0.040(3) 0.117(5) -0.005(3) 0.009(3) -0.008(3)
C1C4 0.044(3) 0.040(3) 0.065(4) 0.007(3) -0.005(3) -0.002(3)
C1C6 0.062(4) 0.030(3) 0.123(6) -0.013(3) 0.013(4) 0.003(3)
C1C7 0.046(3) 0.047(4) 0.070(4) 0.013(3) -0.002(3) -0.010(3)
C1C8 0.043(3) 0.071(4) 0.102(5) 0.020(4) 0.020(3) -0.009(3)
C1C9 0.048(4) 0.072(5) 0.121(6) -0.004(4) 0.019(4) -0.014(3)
Fe2 0.0327(4) 0.0359(4) 0.0349(4) 0.0009(3) 0.0027(3) 0.0004(3)
N200 0.034(2) 0.057(3) 0.051(3) 0.008(2) 0.0028(19) 0.010(2)
O2A1 0.0406(19) 0.048(2) 0.0389(19) 0.0015(15) -0.0007(15) -0.0021(16)
O2A2 0.0439(19) 0.048(2) 0.0369(19) 0.0033(15) 0.0106(14) 0.0085(15)
O2A3 0.069(3) 0.255(8) 0.067(3) 0.034(4) 0.035(3) 0.018(4)
N2A1 0.061(3) 0.070(3) 0.040(3) 0.010(2) -0.004(2) -0.002(2)
N2A2 0.048(3) 0.087(4) 0.051(3) -0.001(3) 0.017(2) 0.003(3)
C2A1 0.062(4) 0.115(6) 0.061(4) 0.021(4) -0.013(3) 0.010(4)
C2A2 0.051(3) 0.039(3) 0.037(3) 0.000(2) -0.004(2) -0.003(2)
C2A3 0.053(3) 0.037(3) 0.038(3) -0.004(2) 0.006(2) 0.002(2)
C2A4 0.057(4) 0.069(4) 0.045(3) 0.000(3) 0.007(3) -0.001(3)
C2A5 0.069(4) 0.104(5) 0.044(4) 0.006(3) 0.013(3) -0.003(4)
C2A6 0.078(5) 0.107(6) 0.045(4) 0.021(3) 0.004(3) -0.008(4)
C2A7 0.064(4) 0.089(5) 0.049(4) 0.007(3) 0.021(3) -0.004(3)
C2A8 0.051(4) 0.078(5) 0.066(4) -0.005(3) 0.020(3) 0.020(3)
C2A9 0.038(3) 0.071(4) 0.072(4) 0.013(3) 0.018(3) 0.002(3)
O2B1 0.0338(18) 0.043(2) 0.0471(19) -0.0022(16) 0.0076(14) -0.0020(16)
O2B2 0.0336(17) 0.0386(18) 0.0380(18) -0.0016(15) 0.0075(14) -0.0013(14)
O2B3 0.047(2) 0.044(2) 0.101(3) -0.013(2) -0.004(2) -0.0050(18)
N2B1 0.036(2) 0.052(3) 0.046(2) -0.009(2) 0.0038(19) 0.007(2)
N2B2 0.037(2) 0.047(3) 0.059(3) -0.005(2) 0.004(2) -0.006(2)
C2B1 0.043(3) 0.072(4) 0.060(4) -0.009(3) 0.018(3) 0.001(3)
C2B2 0.034(3) 0.043(3) 0.033(3) -0.001(2) -0.002(2) 0.011(2)
C2B3 0.031(2) 0.036(3) 0.032(3) 0.005(2) -0.005(2) 0.006(2)
C2B4 0.035(3) 0.032(3) 0.039(3) 0.002(2) -0.003(2) 0.006(2)
C2B5 0.042(3) 0.040(3) 0.061(3) -0.009(3) -0.003(3) 0.003(2)
C2B6 0.050(3) 0.056(4) 0.050(3) -0.013(3) 0.000(3) 0.016(3)
C2B7 0.040(3) 0.029(3) 0.053(3) 0.006(2) -0.012(2) 0.002(2)
C2B8 0.039(3) 0.048(3) 0.069(4) 0.011(3) 0.005(3) -0.007(2)
C2B9 0.036(3) 0.071(4) 0.060(3) 0.007(3) -0.001(2) -0.007(3)
O2C1 0.0400(19) 0.0358(19) 0.052(2) 0.0002(16) 0.0007(15) -0.0019(16)
O2C2 0.0372(18) 0.042(2) 0.0402(18) 0.0034(15) -0.0014(14) 0.0067(16)
O2C3 0.048(2) 0.077(3) 0.102(3) 0.033(3) 0.003(2) 0.019(2)
N2C1 0.055(3) 0.037(3) 0.073(3) -0.003(2) 0.007(2) -0.002(2)
N2C2 0.040(3) 0.062(3) 0.063(3) 0.017(2) -0.007(2) 0.007(2)
C2C1 0.082(5) 0.047(4) 0.105(5) -0.006(3) 0.000(4) -0.011(3)
C2C2 0.052(3) 0.035(3) 0.047(3) 0.005(2) 0.013(2) 0.001(3)
C2C3 0.045(3) 0.038(3) 0.036(3) 0.008(2) 0.010(2) 0.009(2)
C2C4 0.043(3) 0.050(3) 0.051(3) 0.016(3) 0.013(2) 0.012(3)
C2C5 0.059(4) 0.047(4) 0.098(5) 0.019(3) 0.012(3) 0.015(3)
C2C6 0.073(4) 0.037(3) 0.094(5) 0.013(3) 0.011(4) 0.007(3)
C2C7 0.040(3) 0.062(4) 0.053(3) 0.021(3) 0.006(2) 0.012(3)
C2C8 0.045(3) 0.074(4) 0.063(4) 0.019(3) -0.008(3) 0.003(3)
C2C9 0.036(3) 0.074(4) 0.071(4) 0.021(3) 0.004(3) 0.008(3)
C1S1 0.068(4) 0.100(5) 0.077(4) -0.042(4) 0.028(3) -0.032(4)
Cl1A 0.0779(12) 0.1319(17) 0.0772(12) -0.0110(11) 0.0074(9) -0.0078(11)
Cl1B 0.1035(16) 0.1357(19) 0.1184(17) -0.0435(15) -0.0013(12) 0.0260(14)

loop_
_atom_type_symbol
_atom_type_description
_atom_type_scat_dispersion_real
_atom_type_scat_dispersion_imag
_atom_type_scat_source
C C 0.0033 0.0016 'International Tables Vol C Tables 4.2.6.8 and 6.1.1.4'
H H 0.0000 0.0000 'International Tables Vol C Tables 4.2.6.8 and 6.1.1.4'
N N 0.0061 0.0033 'International Tables Vol C Tables 4.2.6.8 and 6.1.1.4'
O O 0.0106 0.0060 'International Tables Vol C Tables 4.2.6.8 and 6.1.1.4'
Fe Fe 0.3463 0.8444 'International Tables Vol C Tables 4.2.6.8 and 6.1.1.4'
Cl Cl 0.1484 0.1585 'International Tables Vol C Tables 4.2.6.8 and 6.1.1.4'

loop_
_geom_angle_atom_site_label_1
_geom_angle_atom_site_label_2
_geom_angle_atom_site_label_3
_geom_angle
_geom_angle_site_symmetry_1
O1A2 Fe1 O1C2 87.08(14) .
O1A2 Fe1 O1B2 86.67(13) .
O1C2 Fe1 O1B2 85.86(13) .
O1A2 Fe1 O1C1 164.67(14) .
O1C2 Fe1 O1C1 80.13(13) .
O1B2 Fe1 O1C1 100.67(13) .
O1A2 Fe1 O1A1 80.14(13) .
O1C2 Fe1 O1A1 102.93(13) .
O1B2 Fe1 O1A1 163.66(14) .
O1C1 Fe1 O1A1 94.46(13) .
O1A2 Fe1 O1B1 99.56(13) .
O1C2 Fe1 O1B1 163.38(13) .
O1B2 Fe1 O1B1 79.40(13) .
O1C1 Fe1 O1B1 95.03(13) .
O1A1 Fe1 O1B1 93.24(13) .
C1B9 N100 C1C9 107.3(5) .
C1B9 N100 C1A9 108.5(5) .
C1C9 N100 C1A9 109.2(5) .
C1A2 O1A1 Fe1 110.2(3) .
C1A3 O1A2 Fe1 114.2(3) .
C1A2 N1A1 C1A6 119.7(5) .
C1A2 N1A1 C1A1 119.8(5) .
C1A6 N1A1 C1A1 120.5(5) .
C1A7 N1A2 C1A8 124.4(5) .
O1A1 C1A2 N1A1 121.0(5) .
O1A1 C1A2 C1A3 119.8(4) .
N1A1 C1A2 C1A3 119.2(5) .
O1A2 C1A3 C1A4 126.3(5) .
O1A2 C1A3 C1A2 113.1(4) .
C1A4 C1A3 C1A2 120.6(5) .
C1A3 C1A4 C1A5 117.3(5) .
C1A3 C1A4 C1A7 122.9(5) .
C1A5 C1A4 C1A7 119.8(5) .
C1A6 C1A5 C1A4 121.2(6) .
C1A5 C1A6 N1A1 121.5(5) .
O1A3 C1A7 N1A2 123.5(6) .
O1A3 C1A7 C1A4 119.8(6) .
N1A2 C1A7 C1A4 116.6(5) .
N1A2 C1A8 C1A9 113.6(5) .
C1A8 C1A9 N100 115.5(6) .
C1B2 O1B1 Fe1 110.2(3) .
C1B3 O1B2 Fe1 113.7(3) .
C1B2 N1B1 C1B6 121.6(5) .
C1B2 N1B1 C1B1 117.3(4) .
C1B6 N1B1 C1B1 121.1(4) .
C1B7 N1B2 C1B8 124.2(4) .
O1B1 C1B2 N1B1 122.2(5) .
O1B1 C1B2 C1B3 119.4(4) .
N1B1 C1B2 C1B3 118.4(5) .
O1B2 C1B3 C1B4 126.5(4) .
O1B2 C1B3 C1B2 112.9(4) .
C1B4 C1B3 C1B2 120.5(4) .
C1B3 C1B4 C1B5 117.1(5) .
C1B3 C1B4 C1B7 124.1(5) .
C1B5 C1B4 C1B7 118.7(5) .
C1B6 C1B5 C1B4 121.2(5) .
C1B5 C1B6 N1B1 121.1(5) .
O1B3 C1B7 N1B2 123.5(5) .
O1B3 C1B7 C1B4 120.3(5) .
N1B2 C1B7 C1B4 116.2(4) .
N1B2 C1B8 C1B9 114.2(5) .
C1B8 C1B9 N100 114.7(5) .
C1C2 O1C1 Fe1 111.0(3) .
C1C3 O1C2 Fe1 113.1(3) .
C1C2 N1C1 C1C6 119.9(4) .
C1C2 N1C1 C1C1 119.0(4) .
C1C6 N1C1 C1C1 121.1(4) .
C1C7 N1C2 C1C8 124.1(5) .
O1C1 C1C2 N1C1 122.1(4) .
O1C1 C1C2 C1C3 118.0(4) .
N1C1 C1C2 C1C3 119.8(5) .
O1C2 C1C3 C1C4 126.3(4) .
O1C2 C1C3 C1C2 114.4(4) .
C1C4 C1C3 C1C2 119.2(5) .
C1C6 C1C5 C1C4 121.9(5) .
C1C3 C1C4 C1C5 117.9(5) .
C1C3 C1C4 C1C7 123.9(5) .
C1C5 C1C4 C1C7 118.1(5) .
C1C5 C1C6 N1C1 121.1(5) .
O1C3 C1C7 N1C2 122.8(5) .
O1C3 C1C7 C1C4 121.0(5) .
N1C2 C1C7 C1C4 116.2(5) .
N1C2 C1C8 C1C9 112.6(5) .
N100 C1C9 C1C8 115.0(5) .
O2C2 Fe2 O2A2 86.36(13) .
O2C2 Fe2 O2B2 87.50(13) .
O2A2 Fe2 O2B2 85.94(13) .
O2C2 Fe2 O2A1 165.08(13) .
O2A2 Fe2 O2A1 80.04(13) .
O2B2 Fe2 O2A1 97.54(13) .
O2C2 Fe2 O2B1 97.69(13) .
O2A2 Fe2 O2B1 165.16(13) .
O2B2 Fe2 O2B1 80.01(12) .
O2A1 Fe2 O2B1 97.01(13) .
O2C2 Fe2 O2C1 79.77(13) .
O2A2 Fe2 O2C1 97.48(13) .
O2B2 Fe2 O2C1 166.55(13) .
O2A1 Fe2 O2C1 95.86(13) .
O2B1 Fe2 O2C1 97.28(13) .
C2B9 N200 C2A9 110.1(4) .
C2B9 N200 C2C9 109.7(4) .
C2A9 N200 C2C9 109.1(4) .
C2A2 O2A1 Fe2 110.1(3) .
C2A3 O2A2 Fe2 112.7(3) .
C2A2 N2A1 C2A6 120.4(5) .
C2A2 N2A1 C2A1 119.5(5) .
C2A6 N2A1 C2A1 120.1(5) .
C2A7 N2A2 C2A8 124.7(5) .
O2A1 C2A2 N2A1 121.8(5) .
O2A1 C2A2 C2A3 118.6(4) .
N2A1 C2A2 C2A3 119.6(5) .
O2A2 C2A3 C2A4 125.7(5) .
O2A2 C2A3 C2A2 114.4(4) .
C2A4 C2A3 C2A2 119.8(5) .
C2A3 C2A4 C2A5 117.1(5) .
C2A3 C2A4 C2A7 123.6(5) .
C2A5 C2A4 C2A7 119.2(5) .
C2A6 C2A5 C2A4 121.7(5) .
C2A5 C2A6 N2A1 121.2(6) .
O2A3 C2A7 N2A2 123.1(6) .
O2A3 C2A7 C2A4 119.8(6) .
N2A2 C2A7 C2A4 117.2(5) .
N2A2 C2A8 C2A9 112.4(5) .
N200 C2A9 C2A8 113.4(4) .
C2B2 O2B1 Fe2 110.8(3) .
C2B3 O2B2 Fe2 113.7(3) .
C2B2 N2B1 C2B6 119.8(4) .
C2B2 N2B1 C2B1 119.3(4) .
C2B6 N2B1 C2B1 120.9(4) .
C2B7 N2B2 C2B8 124.4(4) .
O2B1 C2B2 N2B1 121.2(4) .
O2B1 C2B2 C2B3 119.3(4) .
N2B1 C2B2 C2B3 119.5(4) .
O2B2 C2B3 C2B4 125.9(4) .
O2B2 C2B3 C2B2 113.8(4) .
C2B4 C2B3 C2B2 120.3(4) .
C2B3 C2B4 C2B5 117.8(4) .
C2B3 C2B4 C2B7 123.8(4) .
C2B5 C2B4 C2B7 118.4(4) .
C2B6 C2B5 C2B4 120.2(5) .
C2B5 C2B6 N2B1 122.2(5) .
O2B3 C2B7 N2B2 122.9(5) .
O2B3 C2B7 C2B4 120.3(5) .
N2B2 C2B7 C2B4 116.8(4) .
N2B2 C2B8 C2B9 112.6(4) .
N200 C2B9 C2B8 114.1(4) .
C2C2 O2C1 Fe2 108.7(3) .
C2C3 O2C2 Fe2 111.9(3) .
C2C2 N2C1 C2C6 120.3(5) .
C2C2 N2C1 C2C1 118.5(5) .
C2C6 N2C1 C2C1 121.2(5) .
C2C7 N2C2 C2C8 124.6(5) .
O2C1 C2C2 N2C1 122.1(5) .
O2C1 C2C2 C2C3 119.5(4) .
N2C1 C2C2 C2C3 118.3(5) .
O2C2 C2C3 C2C4 126.6(5) .
O2C2 C2C3 C2C2 112.2(4) .
C2C4 C2C3 C2C2 121.2(5) .
C2C3 C2C4 C2C5 116.8(5) .
C2C3 C2C4 C2C7 123.8(5) .
C2C5 C2C4 C2C7 119.4(5) .
C2C6 C2C5 C2C4 121.3(5) .
C2C5 C2C6 N2C1 121.9(5) .
O2C3 C2C7 N2C2 122.3(5) .
O2C3 C2C7 C2C4 120.5(5) .
N2C2 C2C7 C2C4 117.2(4) .
N2C2 C2C8 C2C9 112.5(5) .
N200 C2C9 C2C8 113.3(4) .
Cl1A C1S1 Cl1B 111.8(3) .
C2S2 O2S1 C2S3 131.6(18) .
C2S1 C2S2 O2S1 97.6(17) .
C2S4 C2S3 O2S1 109(2) .
C3S1 O3S1 C3S1 180(3) 3_655
C3S2 C3S1 O3S1 125(3) .

loop_
_geom_bond_atom_site_label_1
_geom_bond_atom_site_label_2
_geom_bond_distance
_geom_bond_site_symmetry_2
Fe1 O1A2 1.979(3) .
Fe1 O1C2 1.991(3) .
Fe1 O1B2 2.000(3) .
Fe1 O1C1 2.038(3) .
Fe1 O1A1 2.040(3) .
Fe1 O1B1 2.063(3) .
N100 C1B9 1.483(7) .
N100 C1C9 1.484(7) .
N100 C1A9 1.490(7) .
O1A1 C1A2 1.278(6) .
O1A2 C1A3 1.308(5) .
O1A3 C1A7 1.232(6) .
N1A1 C1A2 1.351(6) .
N1A1 C1A6 1.390(7) .
N1A1 C1A1 1.469(7) .
N1A2 C1A7 1.316(7) .
N1A2 C1A8 1.463(7) .
C1A2 C1A3 1.434(7) .
C1A3 C1A4 1.383(7) .
C1A4 C1A5 1.407(8) .
C1A4 C1A7 1.505(8) .
C1A5 C1A6 1.345(8) .
C1A8 C1A9 1.466(9) .
O1B1 C1B2 1.276(6) .
O1B2 C1B3 1.317(5) .
O1B3 C1B7 1.231(6) .
N1B1 C1B2 1.342(6) .
N1B1 C1B6 1.365(7) .
N1B1 C1B1 1.468(6) .
N1B2 C1B7 1.327(7) .
N1B2 C1B8 1.453(6) .
C1B2 C1B3 1.452(7) .
C1B3 C1B4 1.380(6) .
C1B4 C1B5 1.421(7) .
C1B4 C1B7 1.500(7) .
C1B5 C1B6 1.350(8) .
C1B8 C1B9 1.475(8) .
O1C1 C1C2 1.280(6) .
O1C2 C1C3 1.306(6) .
O1C3 C1C7 1.215(6) .
N1C1 C1C2 1.342(6) .
N1C1 C1C6 1.392(7) .
N1C1 C1C1 1.473(6) .
N1C2 C1C7 1.339(7) .
N1C2 C1C8 1.446(6) .
C1C2 C1C3 1.451(6) .
C1C3 C1C4 1.388(7) .
C1C5 C1C6 1.339(8) .
C1C5 C1C4 1.400(8) .
C1C4 C1C7 1.503(7) .
C1C8 C1C9 1.491(9) .
Fe2 O2C2 1.983(3) .
Fe2 O2A2 1.990(3) .
Fe2 O2B2 1.993(3) .
Fe2 O2A1 2.046(3) .
Fe2 O2B1 2.047(3) .
Fe2 O2C1 2.048(3) .
N200 C2B9 1.458(7) .
N200 C2A9 1.474(7) .
N200 C2C9 1.477(6) .
O2A1 C2A2 1.285(5) .
O2A2 C2A3 1.313(5) .
O2A3 C2A7 1.232(6) .
N2A1 C2A2 1.337(6) .
N2A1 C2A6 1.374(7) .
N2A1 C2A1 1.475(7) .
N2A2 C2A7 1.308(7) .
N2A2 C2A8 1.466(7) .
C2A2 C2A3 1.437(7) .
C2A3 C2A4 1.384(7) .
C2A4 C2A5 1.408(8) .
C2A4 C2A7 1.507(8) .
C2A5 C2A6 1.337(8) .
C2A8 C2A9 1.509(8) .
O2B1 C2B2 1.278(5) .
O2B2 C2B3 1.313(5) .
O2B3 C2B7 1.222(6) .
N2B1 C2B2 1.349(6) .
N2B1 C2B6 1.381(6) .
N2B1 C2B1 1.467(6) .
N2B2 C2B7 1.338(6) .
N2B2 C2B8 1.451(6) .
C2B2 C2B3 1.440(6) .
C2B3 C2B4 1.378(6) .
C2B4 C2B5 1.420(7) .
C2B4 C2B7 1.502(6) .
C2B5 C2B6 1.349(7) .
C2B8 C2B9 1.514(7) .
O2C1 C2C2 1.280(6) .
O2C2 C2C3 1.325(5) .
O2C3 C2C7 1.237(6) .
N2C1 C2C2 1.348(6) .
N2C1 C2C6 1.381(7) .
N2C1 C2C1 1.463(7) .
N2C2 C2C7 1.339(7) .
N2C2 C2C8 1.455(7) .
C2C2 C2C3 1.447(7) .
C2C3 C2C4 1.370(6) .
C2C4 C2C5 1.423(8) .
C2C4 C2C7 1.491(7) .
C2C5 C2C6 1.331(8) .
C2C8 C2C9 1.524(7) .
C1S1 Cl1A 1.737(6) .
C1S1 Cl1B 1.755(7) .
O2S1 C2S2 1.64(2) .
O2S1 C2S3 1.74(3) .
C2S1 C2S2 1.37(2) .
C2S3 C2S4 1.26(3) .
O3S1 C3S1 1.55(3) 3_655
O3S1 C3S1 1.55(3) .
C3S1 C3S2 1.34(3) .
